data_8102997
loop_
_publ_author_name
'Prashanth W. Menezes'
'Stefan Hoffmann'
'Yurii Prots'
'R\"udiger Kniep'

_publ_section_title
;
 Crystal structure of lithium diaquacobalt(II) catena-
 monoboro-diphosphate monohydrate, LiCo(H2O)2[BP2O8] &#x00B7; H2O
;
_journal_issue 4
_journal_name_full 'Zeitschrift f\"ur Kristallographie - New Crystal Structures'
_journal_page_first 333
_journal_volume 223
_journal_year 2008
_chemical_formula_moiety 'H1 B1 Co1 Li1 O1 P1'
_chemical_formula_sum 'B Co H6 Li O11 P2'
_chemical_formula_weight 320.67
_space_group_IT_number 179
_symmetry_cell_setting hexagonal
_symmetry_space_group_name_Hall 'P 65 2 (0 0 1)'
_symmetry_space_group_name_H-M 'P 65 2 2'
_audit_creation_date 2008-08-13T15:22:05-00:00
_audit_creation_method 'WinGX routine CIF_UPDATE'
_cell_angle_alpha 90
_cell_angle_beta 90
_cell_angle_gamma 120
_cell_formula_units_Z 6
_cell_length_a 9.4343(3)
_cell_length_b 9.4343(3)
_cell_length_c 15.7280(8)
_cell_measurement_reflns_used 11277
_cell_measurement_temperature 293(2)
_cell_volume 1212.34(8)
_computing_cell_refinement 'CrystalClear (Rigaku/MSC Inc., 2005)'
_computing_data_collection 'CrystalClear (Rigaku/MSC Inc., 2005)'
_computing_data_reduction 'CrystalClear (Rigaku/MSC Inc., 2005)'
_computing_molecular_graphics 'DIAMOND VERSION 3.1 E (2007)'
_computing_structure_refinement 'SHELXL-97 (Sheldrick, 1997)'
_computing_structure_solution 'SHELXS-97 (Sheldrick, 1997)'
_diffrn_ambient_temperature 293(2)
_diffrn_detector_area_resol_mean 28.5714
_diffrn_measured_fraction_theta_full 0.989
_diffrn_measured_fraction_theta_max 0.989
_diffrn_measurement_details
;
scan:
 Number of images: 600
            Slice: -120.0000 - 240.0000
      Image width: 0.6000
         Exp time: 46.0000
    Rotation axis: Phi
            Omega: -20.0000
              Chi: -15.0000
              Phi: 0.0000
              XTD: 48.0100
           2theta: -28.0000
;
_diffrn_measurement_device 'Rigaku AFC7'
_diffrn_measurement_method '\f, \w'
_diffrn_radiation_detector 'Mercury CCD'
_diffrn_radiation_monochromator 'Graphite Monochromator'
_diffrn_radiation_source 'Sealed Tube'
_diffrn_radiation_type MoK\a
_diffrn_radiation_wavelength 0.71073
_diffrn_reflns_av_R_equivalents 0.0243
_diffrn_reflns_limit_h_max 13
_diffrn_reflns_limit_h_min -13
_diffrn_reflns_limit_k_max 13
_diffrn_reflns_limit_k_min -13
_diffrn_reflns_limit_l_max 16
_diffrn_reflns_limit_l_min -21
_diffrn_reflns_number 10390
_diffrn_reflns_reduction_process 'Lp corrections applied'
_diffrn_reflns_theta_full 29.99
_diffrn_reflns_theta_max 29.99
_diffrn_reflns_theta_min 2.49
_diffrn_source_current 34.0000
_diffrn_source_power 1.7000
_diffrn_source_voltage 50.0000
_exptl_absorpt_coefficient_mu 2.573
_exptl_absorpt_correction_T_max 0.7122
_exptl_absorpt_correction_T_min 0.6387
_exptl_absorpt_correction_type multi-scan
_exptl_crystal_colour Pink
_exptl_crystal_density_diffrn 2.619
_exptl_crystal_density_method 'not measured'
_exptl_crystal_description bipyramid
_exptl_crystal_F_000 942
_exptl_crystal_size_max 0.12
_exptl_crystal_size_mid 0.11
_exptl_crystal_size_min 0.05
_refine_diff_density_max 1.03
_refine_diff_density_min -0.549
_refine_ls_abs_structure_details 'Flack H D (1983), Acta Cryst. A39, 876-881'
_refine_ls_abs_structure_Flack -0.01(3)
_refine_ls_extinction_method SHELXL
_refine_ls_goodness_of_fit_ref 1.188
_refine_ls_hydrogen_treatment mixed
_refine_ls_matrix_type full
_refine_ls_number_parameters 79
_refine_ls_number_reflns 1180
_refine_ls_number_restraints 0
_refine_ls_restrained_S_all 1.188
_refine_ls_R_factor_gt 0.029
_refine_ls_shift/su_max 0.01
_refine_ls_structure_factor_coef Fsqd
_refine_ls_weighting_details 'calc w=1/[\s^2^(Fo^2^)+(0.0407P)^2^+1.5987P] where P=(Fo^2^+2Fc^2^)/3'
_refine_ls_weighting_scheme calc
_refine_ls_wR_factor_ref 0.0805
_reflns_number_gt 1154
_reflns_number_total 1180
_reflns_threshold_expression >2sigma(I)
_cod_data_source_file 409963.cff
_cod_data_source_block pm_1306b
_cod_depositor_comments
;
The following automatic conversions were performed:
'_exptl_absorpt_correction_type' value 'Multi-scan' changed to
'multi-scan' according to
'/home/saulius/struct/CIF-dictionaries/cif_core.dic' dictionary named
'cif_core.dic' version 2.4.1 from 2010-06-29.

Automatic conversion script
Id: cif_fix_enum 1555 2011-01-17 13:19:09Z saulius 
;
_cod_original_formula_sum 'H6 B Co Li O11 P2'
_cod_database_code 8102997

loop_
_symmetry_equiv_pos_as_xyz
'x, y, z'
'-x, -y, z+1/2'
'-y, -x, -z+1/6'
'y, x, -z+2/3'
'x-y, -y, -z'
'-x+y, y, -z+1/2'
'x, x-y, -z+5/6'
'-x, -x+y, -z+1/3'
'-y, x-y, z+2/3'
'y, -x+y, z+1/6'
'x-y, x, z+5/6'
'-x+y, -x, z+1/3'

loop_
_atom_site_label
_atom_site_type_symbol
_atom_site_fract_x
_atom_site_fract_y
_atom_site_fract_z
_atom_site_U_iso_or_equiv
_atom_site_adp_type
_atom_site_occupancy
_atom_site_calc_flag
_atom_site_refinement_flags
_atom_site_disorder_group
_atom_site_disorder_assembly
Li Li 0.481(2) 0.2406(12) -0.0833 0.081(5) Uani 1 d S . .
Co1 Co 0.55283(3) 0.44717(3) 0.0833 0.01282(14) Uani 1 d S . .
P1 P 0.16969(8) 0.38727(8) 0.08092(5) 0.01055(15) Uani 1 d . . .
B1 B 0.8482(3) 0.1518(3) 0.0833 0.0116(7) Uani 1 d S . .
O1 O 0.1800(2) 0.4163(2) 0.17897(12) 0.0137(4) Uani 1 d . . .
O2 O 0.0211(3) 0.2136(3) 0.06441(14) 0.0154(4) Uani 1 d . . .
O3 O 0.1430(3) 0.5190(3) 0.04290(14) 0.0181(4) Uani 1 d . . .
O4 O 0.3159(3) 0.3807(3) 0.04721(14) 0.0178(4) Uani 1 d . . .
O5 O 0.4792(4) 0.1921(3) 0.04762(18) 0.0265(5) Uani 1 d . . .
O6 O 0.1920(10) 0.0960(5) -0.0833 0.109(3) Uani 1 d S . .
H1 H 0.493(11) 0.148(10) 0.077(5) 0.09(3) Uiso 1 d . . .

loop_
_atom_site_aniso_label
_atom_site_aniso_U_11
_atom_site_aniso_U_22
_atom_site_aniso_U_33
_atom_site_aniso_U_23
_atom_site_aniso_U_13
_atom_site_aniso_U_12
Li 0.079(11) 0.110(11) 0.045(7) -0.006(9) 0 0.039(6)
Co1 0.01311(19) 0.01311(19) 0.0124(2) 0.00173(17) 0.00173(17) 0.0067(2)
P1 0.0103(3) 0.0111(3) 0.0100(3) 0.0008(2) -0.0002(2) 0.0052(2)
B1 0.0125(13) 0.0125(13) 0.0085(18) -0.0003(13) -0.0003(13) 0.0053(15)
O1 0.0167(9) 0.0121(9) 0.0116(9) 0.0004(7) -0.0012(7) 0.0067(8)
O2 0.0103(9) 0.0144(9) 0.0189(11) -0.0030(7) -0.0001(7) 0.0043(8)
O3 0.0249(11) 0.0184(10) 0.0147(10) 0.0026(8) -0.0024(8) 0.0137(9)
O4 0.0124(9) 0.0251(11) 0.0162(10) 0.0008(9) 0.0023(8) 0.0096(9)
O5 0.0333(14) 0.0219(12) 0.0288(13) 0.0065(10) 0.0112(11) 0.0170(11)
O6 0.092(5) 0.056(3) 0.190(9) -0.038(4) 0 0.046(3)

loop_
_atom_type_symbol
_atom_type_description
_atom_type_scat_dispersion_real
_atom_type_scat_dispersion_imag
_atom_type_scat_source
H H 0 0 'International Tables Vol C Tables 4.2.6.8 and 6.1.1.4'
B B 0.0013 0.0007 'International Tables Vol C Tables 4.2.6.8 and 6.1.1.4'
Co Co 0.3494 0.9721 'International Tables Vol C Tables 4.2.6.8 and 6.1.1.4'
Li Li -0.0003 0.0001 'International Tables Vol C Tables 4.2.6.8 and 6.1.1.4'
O O 0.0106 0.006 'International Tables Vol C Tables 4.2.6.8 and 6.1.1.4'
P P 0.1023 0.0942 'International Tables Vol C Tables 4.2.6.8 and 6.1.1.4'

loop_
_geom_angle_atom_site_label_1
_geom_angle_atom_site_label_2
_geom_angle_atom_site_label_3
_geom_angle
_geom_angle_site_symmetry_1
_geom_angle_site_symmetry_3
_geom_angle_publ_flag
O3 Li O3 111.6(9) 5_665 11_654 ?
O3 Li O5 82.4(3) 5_665 . ?
O3 Li O5 98.0(3) 11_654 . ?
O3 Li O5 98.0(3) 5_665 7_554 ?
O3 Li O5 82.4(3) 11_654 7_554 ?
O5 Li O5 179.1(11) . 7_554 ?
O3 Li O6 124.2(4) 5_665 . ?
O3 Li O6 124.2(4) 11_654 . ?
O5 Li O6 89.6(5) . . ?
O5 Li O6 89.6(5) 7_554 . ?
O3 Li Co1 40.84(7) 5_665 . ?
O3 Li Co1 123.1(6) 11_654 . ?
O5 Li Co1 45.02(10) . . ?
O5 Li Co1 135.2(2) 7_554 . ?
O6 Li Co1 100.8(3) . . ?
O3 Li Co1 123.1(6) 5_665 7_554 ?
O3 Li Co1 40.84(7) 11_654 7_554 ?
O5 Li Co1 135.2(2) . 7_554 ?
O5 Li Co1 45.02(10) 7_554 7_554 ?
O6 Li Co1 100.8(3) . 7_554 ?
Co1 Li Co1 158.5(7) . 7_554 ?
O3 Co1 O3 163.04(14) 5_665 10 ?
O3 Co1 O4 90.08(9) 5_665 . ?
O3 Co1 O4 101.33(9) 10 . ?
O3 Co1 O4 101.33(9) 5_665 3_665 ?
O3 Co1 O4 90.08(9) 10 3_665 ?
O4 Co1 O4 95.73(13) . 3_665 ?
O3 Co1 O5 79.97(9) 5_665 . ?
O3 Co1 O5 88.69(10) 10 . ?
O4 Co1 O5 84.12(10) . . ?
O4 Co1 O5 178.70(10) 3_665 . ?
O3 Co1 O5 88.69(10) 5_665 3_665 ?
O3 Co1 O5 79.97(9) 10 3_665 ?
O4 Co1 O5 178.70(10) . 3_665 ?
O4 Co1 O5 84.12(10) 3_665 3_665 ?
O5 Co1 O5 96.07(16) . 3_665 ?
O3 Co1 Li 41.0(2) 5_665 . ?
O3 Co1 Li 130.61(13) 10 . ?
O4 Co1 Li 73.6(3) . . ?
O4 Co1 Li 138.94(9) 3_665 . ?
O5 Co1 Li 42.24(10) . . ?
O5 Co1 Li 105.6(3) 3_665 . ?
O3 Co1 Li 130.61(13) 5_665 3_665 ?
O3 Co1 Li 41.0(2) 10 3_665 ?
O4 Co1 Li 138.94(9) . 3_665 ?
O4 Co1 Li 73.6(3) 3_665 3_665 ?
O5 Co1 Li 105.6(3) . 3_665 ?
O5 Co1 Li 42.24(10) 3_665 3_665 ?
Li Co1 Li 138.8(4) . 3_665 ?
O4 P1 O3 115.28(13) . . ?
O4 P1 O2 105.04(13) . . ?
O3 P1 O2 111.55(13) . . ?
O4 P1 O1 112.14(12) . . ?
O3 P1 O1 105.56(12) . . ?
O2 P1 O1 107.09(12) . . ?
O2 B1 O2 103.3(3) 1_655 3_655 ?
O2 B1 O1 111.75(12) 1_655 11_654 ?
O2 B1 O1 113.95(11) 3_655 11_654 ?
O2 B1 O1 113.95(11) 1_655 8_655 ?
O2 B1 O1 111.75(12) 3_655 8_655 ?
O1 B1 O1 102.6(3) 11_654 8_655 ?
B1 O1 P1 130.56(18) 8_665 . ?
B1 O2 P1 128.63(18) 1_455 . ?
P1 O3 Co1 128.21(14) . 5_565 ?
P1 O3 Li 127.8(4) . 5_565 ?
Co1 O3 Li 98.2(2) 5_565 5_565 ?
P1 O4 Co1 139.49(14) . . ?
Li O5 Co1 92.73(18) . . ?
Li O5 H1 145(7) . . ?
Co1 O5 H1 116(7) . . ?

loop_
_geom_bond_atom_site_label_1
_geom_bond_atom_site_label_2
_geom_bond_distance
_geom_bond_site_symmetry_2
_geom_bond_publ_flag
Li O3 2.076(11) 5_665 ?
Li O3 2.076(11) 11_654 ?
Li O5 2.108(3) . ?
Li O5 2.108(3) 7_554 ?
Li O6 2.36(2) . ?
Li Co1 3.132(4) . ?
Li Co1 3.132(4) 7_554 ?
Co1 O3 2.069(2) 5_665 ?
Co1 O3 2.069(2) 10 ?
Co1 O4 2.076(2) . ?
Co1 O4 2.076(2) 3_665 ?
Co1 O5 2.218(3) . ?
Co1 O5 2.218(3) 3_665 ?
Co1 Li 3.132(4) 3_665 ?
P1 O4 1.507(2) . ?
P1 O3 1.509(2) . ?
P1 O2 1.556(2) . ?
P1 O1 1.561(2) . ?
B1 O2 1.462(3) 1_655 ?
B1 O2 1.462(3) 3_655 ?
B1 O1 1.472(3) 11_654 ?
B1 O1 1.472(3) 8_655 ?
O1 B1 1.472(3) 8_665 ?
O2 B1 1.462(3) 1_455 ?
O3 Co1 2.069(2) 5_565 ?
O3 Li 2.076(11) 5_565 ?
O5 H1 0.67(8) . ?
